data_4085668
loop_
_publ_author_name
'Kameo, Hajime'
'Kawamoto, Tatsuya'
'Bourissou, Didier'
'Sakaki, Shigeyoshi'
'Nakazawa, Hiroshi'

_publ_section_title
;
 Evaluation of the \s-Donation from Group 11 Metals (Cu, Ag, Au) to
 Silane, Germane, and Stannane Based on the Experimental/Theoretical
 Systematic Approach
;
_journal_issue 8
_journal_name_full Organometallics
_journal_page_first 1440
_journal_paper_doi 10.1021/om501159v
_journal_volume 34
_journal_year 2015
_chemical_formula_moiety 'C54 H42 Ag Cl F P3 Si, 3(C H2 Cl2)'
_chemical_formula_sum 'C57 H48 Ag Cl7 F P3 Si'
_chemical_formula_weight 1228.97
_space_group_IT_number 2
_symmetry_cell_setting triclinic
_symmetry_Int_Tables_number 2
_symmetry_space_group_name_Hall '-P 1'
_symmetry_space_group_name_H-M 'P -1'
_cell_angle_alpha 112.543(3)
_cell_angle_beta 109.761(8)
_cell_angle_gamma 93.458(5)
_cell_formula_units_Z 2
_cell_length_a 12.754(3)
_cell_length_b 15.569(3)
_cell_length_c 16.227(4)
_cell_measurement_reflns_used 7270
_cell_measurement_temperature 200(2)
_cell_measurement_theta_max 27.4835
_cell_measurement_theta_min 4.0191
_cell_volume 2733.0(11)
_computing_cell_refinement CrystalClear
_computing_data_collection 'CrystalClear (Rigaku, 2001)'
_computing_molecular_graphics 'Ortep-3 for Windows (Farrugia, 1997)'
_computing_publication_material SHELXL97
_computing_structure_refinement 'SHELXL-97 (Sheldrick, 1997)'
_computing_structure_solution 'SIR97 (Altomare <i>et al.</i>,  1999)'
_diffrn_ambient_temperature 200(2)
_diffrn_detector_area_resol_mean 7.32
_diffrn_measured_fraction_theta_full 0.978
_diffrn_measured_fraction_theta_max 0.978
_diffrn_measurement_details
;
scan:
    Number of images: 600
               Slice: -80.0000 - 100.000
         Image width: 0.3000
            Exp time: 5.0000
       Rotation axis: Phi
               Omega: 0.0000
                 Chi: 0.0000
                 Phi: 0.0000
                 XTD: 54.9823
              2theta: 25.1533
scan:
    Number of images: 200
               Slice: -15.0000 - 45.0000
         Image width: 0.3000
            Exp time: 5.0000
       Rotation axis: Omega
               Omega: 0.0000
                 Chi: 90.0000
                 Phi: 0.0000
                 XTD: 54.9823
              2theta: 25.1533
scan:
    Number of images: 200
               Slice: -15.0000 - 45.0000
         Image width: 0.3000
            Exp time: 5.0000
       Rotation axis: Omega
               Omega: 0.0000
                 Chi: 90.0000
                 Phi: 90.0000
                 XTD: 54.9823
              2theta: 25.1533
scan:
    Number of images: 200
               Slice: -15.0000 - 45.0000
         Image width: 0.3000
            Exp time: 5.0000
       Rotation axis: Omega
               Omega: 0.0000
                 Chi: 90.0000
                 Phi: 180.0000
                 XTD: 54.9823
              2theta: 25.1533
scan:
    Number of images: 200
               Slice: -15.0000 - 45.0000
         Image width: 0.3000
            Exp time: 5.0000
       Rotation axis: Omega
               Omega: 0.0000
                 Chi: 90.0000
                 Phi: 270.0000
                 XTD: 54.9823
              2theta: 25.1533
scan:
    Number of images: 200
               Slice: -15.0000 - 45.0000
         Image width: 0.3000
            Exp time: 5.0000
       Rotation axis: Omega
               Omega: 0.0000
                 Chi: 45.0000
                 Phi: 0.0000
                 XTD: 54.9823
              2theta: 25.1533
scan:
    Number of images: 200
               Slice: -15.0000 - 45.0000
         Image width: 0.3000
            Exp time: 5.0000
       Rotation axis: Omega
               Omega: 0.0000
                 Chi: 45.0000
                 Phi: 90.0000
                 XTD: 54.9823
              2theta: 25.1533
scan:
    Number of images: 200
               Slice: -15.0000 - 45.0000
         Image width: 0.3000
            Exp time: 5.0000
       Rotation axis: Omega
               Omega: 0.0000
                 Chi: 45.0000
                 Phi: 180.0000
                 XTD: 54.9823
              2theta: 25.1533
scan:
    Number of images: 200
               Slice: -15.0000 - 45.0000
         Image width: 0.3000
            Exp time: 5.0000
       Rotation axis: Omega
               Omega: 0.0000
                 Chi: 45.0000
                 Phi: 270.0000
                 XTD: 54.9823
              2theta: 25.1533

;
_diffrn_measurement_device 'Mercury CCD (2x2 bin mode)'
_diffrn_measurement_device_details 'AFC7: Eulerian 3-circle'
_diffrn_measurement_device_type 'Rigaku/MSC Mercury CCD'
_diffrn_measurement_method '\w or \f'
_diffrn_radiation_detector CCD
_diffrn_radiation_monochromator 'Graphite Monochromator'
_diffrn_radiation_source 'Rotating Anode'
_diffrn_radiation_type MoK\a
_diffrn_radiation_wavelength 0.71070
_diffrn_reflns_av_R_equivalents 0.0386
_diffrn_reflns_av_sigmaI/netI 0.0399
_diffrn_reflns_limit_h_max 9
_diffrn_reflns_limit_h_min -16
_diffrn_reflns_limit_k_max 20
_diffrn_reflns_limit_k_min -19
_diffrn_reflns_limit_l_max 21
_diffrn_reflns_limit_l_min -21
_diffrn_reflns_number 29495
_diffrn_reflns_reduction_process 'Lp corrections applied'
_diffrn_reflns_theta_full 27.48
_diffrn_reflns_theta_max 27.48
_diffrn_reflns_theta_min 4.02
_diffrn_source_current 200.0000
_diffrn_source_power 10.0000
_diffrn_source_voltage 50.0000
_exptl_absorpt_coefficient_mu 0.862
_exptl_absorpt_correction_T_max 0.8465
_exptl_absorpt_correction_T_min 0.7523
_exptl_absorpt_correction_type multi-scan
_exptl_absorpt_process_details '(Jacobson, 1998)'
_exptl_crystal_colour Colorless
_exptl_crystal_density_diffrn 1.493
_exptl_crystal_density_method 'not measured'
_exptl_crystal_description Prism
_exptl_crystal_F_000 1248
_exptl_crystal_preparation 'mounted on the CryoLoop with Palaton oil and placed in N2 stream at 200(2) K'
_exptl_crystal_size_max 0.35
_exptl_crystal_size_mid 0.35
_exptl_crystal_size_min 0.20
_refine_diff_density_max 2.147
_refine_diff_density_min -1.338
_refine_diff_density_rms 0.128
_refine_ls_extinction_method none
_refine_ls_goodness_of_fit_ref 1.151
_refine_ls_hydrogen_treatment constr
_refine_ls_matrix_type full
_refine_ls_number_parameters 620
_refine_ls_number_reflns 12256
_refine_ls_number_restraints 0
_refine_ls_restrained_S_all 1.151
_refine_ls_R_factor_all 0.0857
_refine_ls_R_factor_gt 0.0802
_refine_ls_shift/su_max 0.000
_refine_ls_shift/su_mean 0.000
_refine_ls_structure_factor_coef Fsqd
_refine_ls_weighting_details 'calc w=1/[\s^2^(Fo^2^)+(0.0518P)^2^+17.5222P] where P=(Fo^2^+2Fc^2^)/3'
_refine_ls_weighting_scheme calc
_refine_ls_wR_factor_gt 0.1761
_refine_ls_wR_factor_ref 0.1796
_reflns_number_gt 11483
_reflns_number_total 12256
_reflns_threshold_expression >2sigma(I)
_cod_data_source_file om501159v_si_001.cif
_cod_data_source_block 5
_cod_depositor_comments
;
The following automatic conversions were performed:

'_exptl_absorpt_correction_type' value 'Multi-scan' changed to
'multi-scan' according to
/usr/data/users/saulius/crontab/automatic-downloads/rss-feeds/ACS/lib/dictionaries/cif_core.dic
dictionary named 'cif_core.dic' version 2.4.2 from 2011-04-26.

Automatic conversion script
Id: cif_fix_values 3143 2015-03-26 13:38:13Z robertas 

 Adding full bibliography for 4085667--4085675.cif.
;
_cod_original_cell_volume 2733.0(12)
_cod_original_sg_symbol_H-M P-1
_cod_database_code 4085668

loop_
_symmetry_equiv_pos_as_xyz
'x, y, z'
'-x, -y, -z'

loop_
_atom_site_label
_atom_site_type_symbol
_atom_site_fract_x
_atom_site_fract_y
_atom_site_fract_z
_atom_site_U_iso_or_equiv
_atom_site_adp_type
_atom_site_occupancy
_atom_site_symmetry_multiplicity
_atom_site_calc_flag
_atom_site_refinement_flags
_atom_site_disorder_assembly
_atom_site_disorder_group
Ag1 Ag 0.18894(3) 0.11381(3) 0.34428(3) 0.02085(11) Uani 1 1 d . . .
Cl1 Cl 0.22929(12) -0.05102(9) 0.30823(11) 0.0326(3) Uani 1 1 d . . .
Si1 Si 0.15885(11) 0.34927(9) 0.41467(10) 0.0216(3) Uani 1 1 d . . .
F1 F 0.1410(3) 0.4569(2) 0.4448(2) 0.0327(7) Uani 1 1 d . . .
P1 P -0.00119(10) 0.11654(9) 0.23963(8) 0.0190(2) Uani 1 1 d . . .
C1 C 0.0135(4) 0.2884(3) 0.3922(3) 0.0213(9) Uani 1 1 d . . .
C2 C -0.0300(4) 0.3456(4) 0.4575(4) 0.0274(10) Uani 1 1 d . . .
H2A H 0.0134 0.4077 0.5039 0.033 Uiso 1 1 calc R . .
C3 C -0.1346(5) 0.3142(4) 0.4566(4) 0.0325(12) Uani 1 1 d . . .
H3A H -0.1617 0.3547 0.5020 0.039 Uiso 1 1 calc R . .
C4 C -0.1988(4) 0.2256(4) 0.3907(4) 0.0305(11) Uani 1 1 d . . .
H4A H -0.2695 0.2035 0.3914 0.037 Uiso 1 1 calc R . .
C5 C -0.1605(4) 0.1677(4) 0.3228(4) 0.0268(10) Uani 1 1 d . . .
H5A H -0.2067 0.1069 0.2755 0.032 Uiso 1 1 calc R . .
C6 C -0.0552(4) 0.1976(4) 0.3230(3) 0.0218(9) Uani 1 1 d . . .
C7 C -0.1045(4) 0.0030(4) 0.1784(3) 0.0216(9) Uani 1 1 d . . .
C8 C -0.2045(4) -0.0170(4) 0.0982(4) 0.0281(10) Uani 1 1 d . . .
H8A H -0.2218 0.0303 0.0752 0.034 Uiso 1 1 calc R . .
C9 C -0.2783(5) -0.1042(4) 0.0521(4) 0.0340(12) Uani 1 1 d . . .
H9A H -0.3462 -0.1173 -0.0028 0.041 Uiso 1 1 calc R . .
C10 C -0.2537(5) -0.1734(4) 0.0856(4) 0.0337(12) Uani 1 1 d . . .
H10A H -0.3052 -0.2335 0.0544 0.040 Uiso 1 1 calc R . .
C11 C -0.1541(5) -0.1543(4) 0.1643(4) 0.0316(11) Uani 1 1 d . . .
H11A H -0.1363 -0.2019 0.1866 0.038 Uiso 1 1 calc R . .
C12 C -0.0797(4) -0.0662(4) 0.2110(4) 0.0251(10) Uani 1 1 d . . .
H12A H -0.0116 -0.0533 0.2655 0.030 Uiso 1 1 calc R . .
C13 C -0.0268(4) 0.1572(3) 0.1446(3) 0.0214(9) Uani 1 1 d . . .
C14 C -0.1014(5) 0.2151(4) 0.1294(4) 0.0306(11) Uani 1 1 d . . .
H14A H -0.1406 0.2376 0.1713 0.037 Uiso 1 1 calc R . .
C15 C -0.1198(5) 0.2409(5) 0.0547(5) 0.0378(13) Uani 1 1 d . . .
H15A H -0.1703 0.2820 0.0459 0.045 Uiso 1 1 calc R . .
C16 C -0.0651(6) 0.2073(5) -0.0077(5) 0.0423(14) Uani 1 1 d . . .
H16A H -0.0798 0.2231 -0.0610 0.051 Uiso 1 1 calc R . .
C17 C 0.0105(6) 0.1510(5) 0.0077(4) 0.0420(14) Uani 1 1 d . . .
H17A H 0.0501 0.1294 -0.0340 0.050 Uiso 1 1 calc R . .
C18 C 0.0300(5) 0.1251(4) 0.0828(4) 0.0329(12) Uani 1 1 d . . .
H18A H 0.0821 0.0854 0.0924 0.039 Uiso 1 1 calc R . .
P2 P 0.33863(10) 0.20140(9) 0.32371(9) 0.0197(2) Uani 1 1 d . . .
C19 C 0.2025(4) 0.3365(3) 0.3111(4) 0.0231(9) Uani 1 1 d . . .
C20 C 0.1523(5) 0.3915(4) 0.2644(4) 0.0299(11) Uani 1 1 d . . .
H20A H 0.0977 0.4241 0.2834 0.036 Uiso 1 1 calc R . .
C21 C 0.1789(5) 0.4005(4) 0.1917(4) 0.0359(12) Uani 1 1 d . . .
H21A H 0.1418 0.4374 0.1606 0.043 Uiso 1 1 calc R . .
C22 C 0.2599(5) 0.3551(4) 0.1648(4) 0.0365(13) Uani 1 1 d . . .
H22A H 0.2806 0.3622 0.1164 0.044 Uiso 1 1 calc R . .
C23 C 0.3102(5) 0.2999(4) 0.2084(4) 0.0298(11) Uani 1 1 d . . .
H23A H 0.3654 0.2687 0.1892 0.036 Uiso 1 1 calc R . .
C24 C 0.2827(4) 0.2881(3) 0.2806(3) 0.0225(9) Uani 1 1 d . . .
C25 C 0.3857(4) 0.1239(4) 0.2320(4) 0.0234(9) Uani 1 1 d . . .
C26 C 0.4896(4) 0.1513(4) 0.2280(4) 0.0297(11) Uani 1 1 d . . .
H26A H 0.5358 0.2132 0.2714 0.036 Uiso 1 1 calc R . .
C27 C 0.5253(5) 0.0889(5) 0.1612(4) 0.0328(12) Uani 1 1 d . . .
H27A H 0.5956 0.1084 0.1585 0.039 Uiso 1 1 calc R . .
C28 C 0.4599(5) -0.0009(5) 0.0987(4) 0.0339(12) Uani 1 1 d . . .
H28A H 0.4853 -0.0435 0.0532 0.041 Uiso 1 1 calc R . .
C29 C 0.3566(5) -0.0295(4) 0.1020(4) 0.0305(11) Uani 1 1 d . . .
H29A H 0.3112 -0.0917 0.0589 0.037 Uiso 1 1 calc R . .
C30 C 0.3202(4) 0.0336(4) 0.1686(4) 0.0256(10) Uani 1 1 d . . .
H30A H 0.2493 0.0142 0.1706 0.031 Uiso 1 1 calc R . .
C31 C 0.4744(4) 0.2624(4) 0.4255(4) 0.0229(9) Uani 1 1 d . . .
C32 C 0.5166(5) 0.3600(4) 0.4703(4) 0.0300(11) Uani 1 1 d . . .
H32A H 0.4762 0.3997 0.4453 0.036 Uiso 1 1 calc R . .
C33 C 0.6182(5) 0.3996(5) 0.5521(4) 0.0381(13) Uani 1 1 d . . .
H33A H 0.6470 0.4666 0.5830 0.046 Uiso 1 1 calc R . .
C34 C 0.6772(5) 0.3423(5) 0.5883(4) 0.0387(14) Uani 1 1 d . . .
H34A H 0.7461 0.3698 0.6446 0.046 Uiso 1 1 calc R . .
C35 C 0.6365(5) 0.2452(5) 0.5430(4) 0.0373(13) Uani 1 1 d . . .
H35A H 0.6784 0.2056 0.5671 0.045 Uiso 1 1 calc R . .
C36 C 0.5356(4) 0.2055(4) 0.4630(4) 0.0296(11) Uani 1 1 d . . .
H36A H 0.5072 0.1385 0.4329 0.035 Uiso 1 1 calc R . .
P3 P 0.20899(10) 0.18383(9) 0.51606(9) 0.0200(2) Uani 1 1 d . . .
C37 C 0.2773(4) 0.3659(3) 0.5309(4) 0.0230(9) Uani 1 1 d . . .
C38 C 0.3489(5) 0.4566(4) 0.5789(4) 0.0322(11) Uani 1 1 d . . .
H38A H 0.3346 0.5004 0.5509 0.039 Uiso 1 1 calc R . .
C39 C 0.4401(5) 0.4837(5) 0.6664(5) 0.0422(15) Uani 1 1 d . . .
H39A H 0.4885 0.5452 0.6972 0.051 Uiso 1 1 calc R . .
C40 C 0.4608(5) 0.4223(5) 0.7089(4) 0.0402(14) Uani 1 1 d . . .
H40A H 0.5234 0.4409 0.7691 0.048 Uiso 1 1 calc R . .
C41 C 0.3900(5) 0.3330(4) 0.6634(4) 0.0344(12) Uani 1 1 d . . .
H41A H 0.4043 0.2907 0.6934 0.041 Uiso 1 1 calc R . .
C42 C 0.2987(4) 0.3034(4) 0.5753(4) 0.0234(9) Uani 1 1 d . . .
C43 C 0.2928(4) 0.1232(4) 0.5821(4) 0.0246(10) Uani 1 1 d . . .
C44 C 0.2738(5) 0.1081(4) 0.6549(4) 0.0309(11) Uani 1 1 d . . .
H44A H 0.2117 0.1278 0.6714 0.037 Uiso 1 1 calc R . .
C45 C 0.3445(6) 0.0646(5) 0.7036(4) 0.0390(13) Uani 1 1 d . . .
H45A H 0.3297 0.0533 0.7526 0.047 Uiso 1 1 calc R . .
C46 C 0.4362(6) 0.0372(5) 0.6822(4) 0.0390(13) Uani 1 1 d . . .
H46A H 0.4855 0.0085 0.7171 0.047 Uiso 1 1 calc R . .
C47 C 0.4559(5) 0.0517(5) 0.6096(4) 0.0357(13) Uani 1 1 d . . .
H47A H 0.5193 0.0332 0.5946 0.043 Uiso 1 1 calc R . .
C48 C 0.3844(5) 0.0928(4) 0.5585(4) 0.0306(11) Uani 1 1 d . . .
H48A H 0.3971 0.1006 0.5072 0.037 Uiso 1 1 calc R . .
C49 C 0.0947(4) 0.1994(4) 0.5603(4) 0.0229(9) Uani 1 1 d . . .
C50 C 0.1020(5) 0.2791(4) 0.6402(4) 0.0293(11) Uani 1 1 d . . .
H50A H 0.1642 0.3321 0.6695 0.035 Uiso 1 1 calc R . .
C51 C 0.0190(5) 0.2824(5) 0.6782(4) 0.0363(13) Uani 1 1 d . . .
H51A H 0.0232 0.3384 0.7318 0.044 Uiso 1 1 calc R . .
C52 C -0.0688(5) 0.2050(5) 0.6384(4) 0.0354(13) Uani 1 1 d . . .
H52A H -0.1229 0.2061 0.6668 0.043 Uiso 1 1 calc R . .
C53 C -0.0789(5) 0.1256(4) 0.5573(5) 0.0353(12) Uani 1 1 d . . .
H53A H -0.1414 0.0729 0.5286 0.042 Uiso 1 1 calc R . .
C54 C 0.0021(4) 0.1225(4) 0.5174(4) 0.0289(11) Uani 1 1 d . . .
H54A H -0.0054 0.0681 0.4609 0.035 Uiso 1 1 calc R . .
C55 C 0.3283(8) 0.7467(7) 0.2099(7) 0.077(3) Uani 1 1 d . . .
H55A H 0.3075 0.8092 0.2211 0.093 Uiso 1 1 calc R . .
H55B H 0.3813 0.7513 0.2730 0.093 Uiso 1 1 calc R . .
Cl2 Cl 0.3979(3) 0.7221(2) 0.1305(2) 0.0932(8) Uani 1 1 d . . .
Cl3 Cl 0.2050(3) 0.6601(2) 0.1666(2) 0.0904(8) Uani 1 1 d . . .
C56 C 0.2338(19) 0.6123(13) 0.7349(10) 0.154(9) Uani 1 1 d . . .
H56A H 0.1921 0.6583 0.7171 0.185 Uiso 1 1 calc R . .
H56B H 0.2592 0.5772 0.6825 0.185 Uiso 1 1 calc R . .
Cl4 Cl 0.3618(5) 0.6795(4) 0.8493(5) 0.1595(19) Uani 1 1 d . . .
Cl5 Cl 0.1526(6) 0.5420(3) 0.7416(5) 0.183(3) Uani 1 1 d . . .
C57 C 0.8526(7) 0.5760(5) 0.0478(5) 0.136(2) Uiso 0.50 1 d P A 1
H57A H 0.8938 0.6432 0.0899 0.163 Uiso 0.50 1 calc PR A 1
H57B H 0.8440 0.5609 -0.0195 0.163 Uiso 0.50 1 calc PR A 1
Cl6 Cl 0.7475(14) 0.5608(10) 0.0522(11) 0.253(6) Uiso 0.50 1 d P A 1
Cl7 Cl 0.927(2) 0.4984(17) 0.0893(18) 0.319(10) Uiso 0.50 1 d P A 1
C58 C 0.7475(14) 0.5608(10) 0.0522(11) 0.253(6) Uiso 0.50 1 d P B 2
H58A H 0.7592 0.5106 0.0755 0.303 Uiso 0.50 1 calc PR B 2
H58B H 0.7024 0.5247 -0.0183 0.303 Uiso 0.50 1 calc PR B 2
Cl8 Cl 0.8526(7) 0.5760(5) 0.0478(5) 0.136(2) Uiso 0.50 1 d P B 2
Cl9 Cl 0.6470(15) 0.5893(12) 0.0820(12) 0.229(6) Uiso 0.50 1 d P B 2

loop_
_atom_site_aniso_label
_atom_site_aniso_U_11
_atom_site_aniso_U_22
_atom_site_aniso_U_33
_atom_site_aniso_U_23
_atom_site_aniso_U_13
_atom_site_aniso_U_12
Ag1 0.01687(17) 0.02650(19) 0.02169(18) 0.01193(14) 0.00838(13) 0.00611(13)
Cl1 0.0346(7) 0.0303(6) 0.0434(7) 0.0193(6) 0.0219(6) 0.0146(5)
Si1 0.0216(6) 0.0195(6) 0.0243(6) 0.0088(5) 0.0105(5) 0.0047(5)
F1 0.0375(17) 0.0221(15) 0.0430(19) 0.0138(14) 0.0204(15) 0.0116(13)
P1 0.0150(5) 0.0243(6) 0.0170(5) 0.0090(5) 0.0054(4) 0.0052(4)
C1 0.022(2) 0.024(2) 0.020(2) 0.0099(19) 0.0103(18) 0.0071(18)
C2 0.028(2) 0.027(3) 0.027(3) 0.008(2) 0.013(2) 0.009(2)
C3 0.031(3) 0.040(3) 0.034(3) 0.015(2) 0.021(2) 0.015(2)
C4 0.020(2) 0.047(3) 0.027(3) 0.016(2) 0.011(2) 0.009(2)
C5 0.016(2) 0.034(3) 0.028(3) 0.012(2) 0.0086(19) 0.0054(19)
C6 0.021(2) 0.030(2) 0.020(2) 0.0133(19) 0.0106(18) 0.0095(18)
C7 0.018(2) 0.031(3) 0.015(2) 0.0090(19) 0.0065(17) 0.0070(18)
C8 0.023(2) 0.034(3) 0.023(2) 0.012(2) 0.004(2) 0.007(2)
C9 0.025(3) 0.041(3) 0.027(3) 0.011(2) 0.004(2) 0.003(2)
C10 0.034(3) 0.029(3) 0.031(3) 0.008(2) 0.011(2) -0.002(2)
C11 0.034(3) 0.034(3) 0.030(3) 0.016(2) 0.014(2) 0.004(2)
C12 0.025(2) 0.031(3) 0.022(2) 0.013(2) 0.0100(19) 0.007(2)
C13 0.018(2) 0.025(2) 0.015(2) 0.0059(18) 0.0038(17) 0.0012(17)
C14 0.028(3) 0.036(3) 0.030(3) 0.017(2) 0.010(2) 0.013(2)
C15 0.035(3) 0.044(3) 0.039(3) 0.026(3) 0.009(3) 0.017(3)
C16 0.052(4) 0.053(4) 0.033(3) 0.029(3) 0.018(3) 0.011(3)
C17 0.052(4) 0.056(4) 0.031(3) 0.024(3) 0.025(3) 0.016(3)
C18 0.036(3) 0.041(3) 0.031(3) 0.020(2) 0.018(2) 0.016(2)
P2 0.0162(5) 0.0237(6) 0.0208(6) 0.0103(5) 0.0084(5) 0.0041(4)
C19 0.023(2) 0.020(2) 0.027(2) 0.0119(19) 0.010(2) 0.0027(18)
C20 0.028(3) 0.032(3) 0.027(3) 0.014(2) 0.007(2) 0.006(2)
C21 0.040(3) 0.038(3) 0.035(3) 0.024(3) 0.011(3) 0.010(2)
C22 0.041(3) 0.045(3) 0.030(3) 0.022(3) 0.015(2) 0.008(3)
C23 0.031(3) 0.036(3) 0.030(3) 0.016(2) 0.017(2) 0.007(2)
C24 0.018(2) 0.026(2) 0.020(2) 0.0088(19) 0.0063(18) -0.0006(18)
C25 0.022(2) 0.031(3) 0.022(2) 0.015(2) 0.0094(19) 0.0063(19)
C26 0.022(2) 0.042(3) 0.025(2) 0.013(2) 0.012(2) 0.007(2)
C27 0.025(3) 0.056(4) 0.029(3) 0.024(3) 0.016(2) 0.017(2)
C28 0.037(3) 0.051(3) 0.023(2) 0.019(2) 0.017(2) 0.026(3)
C29 0.037(3) 0.033(3) 0.018(2) 0.011(2) 0.007(2) 0.011(2)
C30 0.025(2) 0.032(3) 0.020(2) 0.011(2) 0.0091(19) 0.008(2)
C31 0.018(2) 0.031(3) 0.023(2) 0.012(2) 0.0108(18) 0.0049(18)
C32 0.027(3) 0.030(3) 0.029(3) 0.014(2) 0.006(2) -0.002(2)
C33 0.029(3) 0.041(3) 0.031(3) 0.011(3) 0.004(2) -0.007(2)
C34 0.020(2) 0.062(4) 0.022(3) 0.014(3) 0.002(2) -0.003(2)
C35 0.027(3) 0.056(4) 0.036(3) 0.024(3) 0.014(2) 0.016(3)
C36 0.027(3) 0.035(3) 0.032(3) 0.016(2) 0.013(2) 0.010(2)
P3 0.0185(5) 0.0249(6) 0.0190(6) 0.0108(5) 0.0080(5) 0.0069(4)
C37 0.019(2) 0.024(2) 0.023(2) 0.0054(19) 0.0112(19) 0.0030(18)
C38 0.032(3) 0.030(3) 0.031(3) 0.011(2) 0.012(2) -0.002(2)
C39 0.035(3) 0.037(3) 0.038(3) 0.007(3) 0.009(3) -0.014(2)
C40 0.026(3) 0.044(3) 0.028(3) 0.002(3) 0.002(2) -0.005(2)
C41 0.030(3) 0.037(3) 0.027(3) 0.009(2) 0.006(2) 0.004(2)
C42 0.018(2) 0.026(2) 0.025(2) 0.008(2) 0.0100(19) 0.0035(18)
C43 0.026(2) 0.030(3) 0.024(2) 0.015(2) 0.012(2) 0.011(2)
C44 0.034(3) 0.045(3) 0.030(3) 0.025(2) 0.020(2) 0.019(2)
C45 0.051(4) 0.047(3) 0.033(3) 0.026(3) 0.021(3) 0.022(3)
C46 0.046(3) 0.047(3) 0.029(3) 0.023(3) 0.010(3) 0.023(3)
C47 0.032(3) 0.049(3) 0.032(3) 0.021(3) 0.014(2) 0.024(3)
C48 0.029(3) 0.046(3) 0.027(3) 0.023(2) 0.014(2) 0.017(2)
C49 0.024(2) 0.027(2) 0.023(2) 0.015(2) 0.0109(19) 0.0101(19)
C50 0.028(3) 0.032(3) 0.027(3) 0.008(2) 0.015(2) 0.007(2)
C51 0.036(3) 0.048(3) 0.030(3) 0.016(3) 0.019(2) 0.017(3)
C52 0.028(3) 0.054(4) 0.043(3) 0.031(3) 0.022(2) 0.015(2)
C53 0.027(3) 0.044(3) 0.042(3) 0.024(3) 0.015(2) 0.005(2)
C54 0.026(2) 0.032(3) 0.033(3) 0.016(2) 0.012(2) 0.009(2)
C55 0.077(6) 0.067(6) 0.056(5) 0.000(4) 0.018(5) 0.032(5)
Cl2 0.099(2) 0.099(2) 0.0660(15) 0.0196(14) 0.0307(14) 0.0391(16)
Cl3 0.113(2) 0.0751(16) 0.0676(15) 0.0288(13) 0.0194(15) 0.0180(15)
C56 0.26(2) 0.150(14) 0.079(9) 0.044(10) 0.087(12) 0.164(16)
Cl4 0.167(4) 0.137(4) 0.228(6) 0.085(4) 0.126(4) 0.066(3)
Cl5 0.196(5) 0.097(3) 0.182(5) 0.022(3) 0.026(4) 0.073(3)

loop_
_atom_type_symbol
_atom_type_description
_atom_type_scat_dispersion_real
_atom_type_scat_dispersion_imag
_atom_type_scat_source
C C 0.0033 0.0016 'International Tables Vol C Tables 4.2.6.8 and 6.1.1.4'
H H 0.0000 0.0000 'International Tables Vol C Tables 4.2.6.8 and 6.1.1.4'
F F 0.0171 0.0103 'International Tables Vol C Tables 4.2.6.8 and 6.1.1.4'
Si Si 0.0817 0.0704 'International Tables Vol C Tables 4.2.6.8 and 6.1.1.4'
P P 0.1023 0.0942 'International Tables Vol C Tables 4.2.6.8 and 6.1.1.4'
Cl Cl 0.1484 0.1585 'International Tables Vol C Tables 4.2.6.8 and 6.1.1.4'
Ag Ag -0.8971 1.1015 'International Tables Vol C Tables 4.2.6.8 and 6.1.1.4'

loop_
_geom_angle_atom_site_label_1
_geom_angle_atom_site_label_2
_geom_angle_atom_site_label_3
_geom_angle
P1 Ag1 P2 110.20(4)
P1 Ag1 P3 109.61(4)
P2 Ag1 P3 110.93(4)
P1 Ag1 Cl1 114.54(5)
P2 Ag1 Cl1 105.39(4)
P3 Ag1 Cl1 106.04(4)
F1 Si1 C1 99.10(19)
F1 Si1 C37 99.5(2)
C1 Si1 C37 115.6(2)
F1 Si1 C19 98.4(2)
C1 Si1 C19 121.3(2)
C37 Si1 C19 115.9(2)
C13 P1 C6 104.0(2)
C13 P1 C7 102.9(2)
C6 P1 C7 105.2(2)
C13 P1 Ag1 124.18(15)
C6 P1 Ag1 104.55(16)
C7 P1 Ag1 114.28(16)
C2 C1 C6 117.2(4)
C2 C1 Si1 111.7(4)
C6 C1 Si1 131.2(3)
C3 C2 C1 121.8(5)
C3 C2 H2A 119.1
C1 C2 H2A 119.1
C4 C3 C2 120.3(5)
C4 C3 H3A 119.8
C2 C3 H3A 119.8
C3 C4 C5 119.7(5)
C3 C4 H4A 120.2
C5 C4 H4A 120.2
C4 C5 C6 120.9(5)
C4 C5 H5A 119.6
C6 C5 H5A 119.6
C5 C6 C1 120.0(4)
C5 C6 P1 120.1(4)
C1 C6 P1 119.7(3)
C12 C7 C8 119.3(5)
C12 C7 P1 118.4(4)
C8 C7 P1 122.2(4)
C9 C8 C7 120.6(5)
C9 C8 H8A 119.7
C7 C8 H8A 119.7
C8 C9 C10 120.0(5)
C8 C9 H9A 120.0
C10 C9 H9A 120.0
C11 C10 C9 119.6(5)
C11 C10 H10A 120.2
C9 C10 H10A 120.2
C10 C11 C12 120.4(5)
C10 C11 H11A 119.8
C12 C11 H11A 119.8
C7 C12 C11 120.1(5)
C7 C12 H12A 120.0
C11 C12 H12A 120.0
C14 C13 C18 118.8(5)
C14 C13 P1 123.6(4)
C18 C13 P1 117.6(4)
C15 C14 C13 120.9(5)
C15 C14 H14A 119.6
C13 C14 H14A 119.6
C14 C15 C16 120.1(5)
C14 C15 H15A 119.9
C16 C15 H15A 119.9
C17 C16 C15 119.4(5)
C17 C16 H16A 120.3
C15 C16 H16A 120.3
C16 C17 C18 120.9(6)
C16 C17 H17A 119.6
C18 C17 H17A 119.6
C17 C18 C13 119.9(5)
C17 C18 H18A 120.1
C13 C18 H18A 120.1
C31 P2 C24 107.6(2)
C31 P2 C25 101.0(2)
C24 P2 C25 105.4(2)
C31 P2 Ag1 119.25(16)
C24 P2 Ag1 109.84(15)
C25 P2 Ag1 112.65(16)
C20 C19 C24 117.4(5)
C20 C19 Si1 111.9(4)
C24 C19 Si1 130.5(4)
C21 C20 C19 122.6(5)
C21 C20 H20A 118.7
C19 C20 H20A 118.7
C22 C21 C20 119.3(5)
C22 C21 H21A 120.3
C20 C21 H21A 120.3
C23 C22 C21 119.6(5)
C23 C22 H22A 120.2
C21 C22 H22A 120.2
C22 C23 C24 122.0(5)
C22 C23 H23A 119.0
C24 C23 H23A 119.0
C23 C24 C19 119.1(5)
C23 C24 P2 119.4(4)
C19 C24 P2 121.2(4)
C30 C25 C26 118.9(5)
C30 C25 P2 119.1(4)
C26 C25 P2 121.9(4)
C27 C26 C25 120.3(5)
C27 C26 H26A 119.8
C25 C26 H26A 119.8
C28 C27 C26 120.5(5)
C28 C27 H27A 119.8
C26 C27 H27A 119.8
C27 C28 C29 120.0(5)
C27 C28 H28A 120.0
C29 C28 H28A 120.0
C30 C29 C28 119.5(5)
C30 C29 H29A 120.2
C28 C29 H29A 120.2
C25 C30 C29 120.8(5)
C25 C30 H30A 119.6
C29 C30 H30A 119.6
C32 C31 C36 119.1(5)
C32 C31 P2 124.8(4)
C36 C31 P2 116.0(4)
C31 C32 C33 119.8(5)
C31 C32 H32A 120.1
C33 C32 H32A 120.1
C34 C33 C32 120.3(6)
C34 C33 H33A 119.8
C32 C33 H33A 119.8
C35 C34 C33 120.0(5)
C35 C34 H34A 120.0
C33 C34 H34A 120.0
C36 C35 C34 120.1(6)
C36 C35 H35A 119.9
C34 C35 H35A 119.9
C35 C36 C31 120.6(5)
C35 C36 H36A 119.7
C31 C36 H36A 119.7
C43 P3 C49 102.0(2)
C43 P3 C42 102.8(2)
C49 P3 C42 103.7(2)
C43 P3 Ag1 111.24(17)
C49 P3 Ag1 127.20(17)
C42 P3 Ag1 107.24(16)
C38 C37 C42 118.1(5)
C38 C37 Si1 112.1(4)
C42 C37 Si1 129.7(4)
C39 C38 C37 121.2(5)
C39 C38 H38A 119.4
C37 C38 H38A 119.4
C40 C39 C38 120.3(5)
C40 C39 H39A 119.9
C38 C39 H39A 119.9
C39 C40 C41 119.4(6)
C39 C40 H40A 120.3
C41 C40 H40A 120.3
C40 C41 C42 121.7(6)
C40 C41 H41A 119.1
C42 C41 H41A 119.1
C41 C42 C37 119.3(5)
C41 C42 P3 120.5(4)
C37 C42 P3 120.3(4)
C44 C43 C48 118.8(5)
C44 C43 P3 124.3(4)
C48 C43 P3 116.9(4)
C45 C44 C43 120.3(5)
C45 C44 H44A 119.9
C43 C44 H44A 119.9
C46 C45 C44 120.8(5)
C46 C45 H45A 119.6
C44 C45 H45A 119.6
C45 C46 C47 119.4(5)
C45 C46 H46A 120.3
C47 C46 H46A 120.3
C48 C47 C46 120.5(5)
C48 C47 H47A 119.8
C46 C47 H47A 119.8
C47 C48 C43 120.2(5)
C47 C48 H48A 119.9
C43 C48 H48A 119.9
C50 C49 C54 119.1(5)
C50 C49 P3 122.7(4)
C54 C49 P3 117.7(4)
C49 C50 C51 120.4(5)
C49 C50 H50A 119.8
C51 C50 H50A 119.8
C52 C51 C50 120.0(6)
C52 C51 H51A 120.0
C50 C51 H51A 120.0
C51 C52 C53 120.3(5)
C51 C52 H52A 119.8
C53 C52 H52A 119.8
C52 C53 C54 120.0(5)
C52 C53 H53A 120.0
C54 C53 H53A 120.0
C53 C54 C49 120.0(5)
C53 C54 H54A 120.0
C49 C54 H54A 120.0
Cl2 C55 Cl3 112.8(5)
Cl2 C55 H55A 109.0
Cl3 C55 H55A 109.0
Cl2 C55 H55B 109.0
Cl3 C55 H55B 109.0
H55A C55 H55B 107.8
Cl5 C56 Cl4 113.7(9)
Cl5 C56 H56A 108.8
Cl4 C56 H56A 108.8
Cl5 C56 H56B 108.8
Cl4 C56 H56B 108.8
H56A C56 H56B 107.7
Cl6 C57 Cl7 105.2(11)
Cl6 C57 H57A 110.7
Cl7 C57 H57A 110.7
Cl6 C57 H57B 110.7
Cl7 C57 H57B 110.7
H57A C57 H57B 108.8

loop_
_geom_bond_atom_site_label_1
_geom_bond_atom_site_label_2
_geom_bond_distance
Ag1 P1 2.4594(13)
Ag1 P2 2.4661(13)
Ag1 P3 2.4857(14)
Ag1 Cl1 2.5308(14)
Ag1 Si1 3.4852(16)
Si1 F1 1.610(3)
Si1 C1 1.879(5)
Si1 C37 1.886(5)
Si1 C19 1.888(5)
P1 C13 1.821(5)
P1 C6 1.822(5)
P1 C7 1.826(5)
C1 C2 1.400(7)
C1 C6 1.413(7)
C2 C3 1.386(7)
C2 H2A 0.9500
C3 C4 1.364(8)
C3 H3A 0.9500
C4 C5 1.386(7)
C4 H4A 0.9500
C5 C6 1.394(6)
C5 H5A 0.9500
C7 C12 1.380(7)
C7 C8 1.391(7)
C8 C9 1.371(8)
C8 H8A 0.9500
C9 C10 1.389(8)
C9 H9A 0.9500
C10 C11 1.379(8)
C10 H10A 0.9500
C11 C12 1.383(7)
C11 H11A 0.9500
C12 H12A 0.9500
C13 C14 1.377(7)
C13 C18 1.389(7)
C14 C15 1.370(8)
C14 H14A 0.9500
C15 C16 1.379(9)
C15 H15A 0.9500
C16 C17 1.367(9)
C16 H16A 0.9500
C17 C18 1.376(8)
C17 H17A 0.9500
C18 H18A 0.9500
P2 C31 1.815(5)
P2 C24 1.823(5)
P2 C25 1.829(5)
C19 C20 1.397(7)
C19 C24 1.417(7)
C20 C21 1.385(8)
C20 H20A 0.9500
C21 C22 1.384(9)
C21 H21A 0.9500
C22 C23 1.369(8)
C22 H22A 0.9500
C23 C24 1.401(7)
C23 H23A 0.9500
C25 C30 1.379(7)
C25 C26 1.398(7)
C26 C27 1.380(7)
C26 H26A 0.9500
C27 C28 1.370(9)
C27 H27A 0.9500
C28 C29 1.391(8)
C28 H28A 0.9500
C29 C30 1.389(7)
C29 H29A 0.9500
C30 H30A 0.9500
C31 C32 1.384(7)
C31 C36 1.394(7)
C32 C33 1.391(8)
C32 H32A 0.9500
C33 C34 1.376(9)
C33 H33A 0.9500
C34 C35 1.375(9)
C34 H34A 0.9500
C35 C36 1.372(8)
C35 H35A 0.9500
C36 H36A 0.9500
P3 C43 1.818(5)
P3 C49 1.821(5)
P3 C42 1.824(5)
C37 C38 1.398(7)
C37 C42 1.406(7)
C38 C39 1.383(8)
C38 H38A 0.9500
C39 C40 1.367(10)
C39 H39A 0.9500
C40 C41 1.380(8)
C40 H40A 0.9500
C41 C42 1.385(7)
C41 H41A 0.9500
C43 C44 1.381(7)
C43 C48 1.402(7)
C44 C45 1.379(8)
C44 H44A 0.9500
C45 C46 1.376(9)
C45 H45A 0.9500
C46 C47 1.379(8)
C46 H46A 0.9500
C47 C48 1.376(7)
C47 H47A 0.9500
C48 H48A 0.9500
C49 C50 1.379(7)
C49 C54 1.395(7)
C50 C51 1.387(7)
C50 H50A 0.9500
C51 C52 1.369(9)
C51 H51A 0.9500
C52 C53 1.376(9)
C52 H52A 0.9500
C53 C54 1.386(7)
C53 H53A 0.9500
C54 H54A 0.9500
C55 Cl2 1.741(10)
C55 Cl3 1.747(11)
C55 H55A 0.9900
C55 H55B 0.9900
C56 Cl5 1.52(2)
C56 Cl4 1.86(2)
C56 H56A 0.9900
C56 H56B 0.9900
C57 Cl6 1.377(15)
C57 Cl7 1.77(2)
C57 H57A 0.9900
C57 H57B 0.9900

loop_
_geom_torsion_atom_site_label_1
_geom_torsion_atom_site_label_2
_geom_torsion_atom_site_label_3
_geom_torsion_atom_site_label_4
_geom_torsion
P2 Ag1 P1 C13 10.9(2)
P3 Ag1 P1 C13 133.26(19)
Cl1 Ag1 P1 C13 -107.7(2)
P2 Ag1 P1 C6 -107.66(17)
P3 Ag1 P1 C6 14.71(17)
Cl1 Ag1 P1 C6 133.73(16)
P2 Ag1 P1 C7 137.87(16)
P3 Ag1 P1 C7 -99.76(16)
Cl1 Ag1 P1 C7 19.26(17)
F1 Si1 C1 C2 -36.5(4)
C37 Si1 C1 C2 68.7(4)
C19 Si1 C1 C2 -142.2(4)
F1 Si1 C1 C6 144.0(5)
C37 Si1 C1 C6 -110.8(5)
C19 Si1 C1 C6 38.3(6)
C6 C1 C2 C3 1.6(8)
Si1 C1 C2 C3 -178.0(4)
C1 C2 C3 C4 -0.2(9)
C2 C3 C4 C5 -1.8(9)
C3 C4 C5 C6 2.3(8)
C4 C5 C6 C1 -0.8(8)
C4 C5 C6 P1 174.8(4)
C2 C1 C6 C5 -1.1(7)
Si1 C1 C6 C5 178.4(4)
C2 C1 C6 P1 -176.7(4)
Si1 C1 C6 P1 2.8(7)
C13 P1 C6 C5 102.9(4)
C7 P1 C6 C5 -4.8(5)
Ag1 P1 C6 C5 -125.6(4)
C13 P1 C6 C1 -81.4(4)
C7 P1 C6 C1 170.8(4)
Ag1 P1 C6 C1 50.1(4)
C13 P1 C7 C12 152.3(4)
C6 P1 C7 C12 -99.1(4)
Ag1 P1 C7 C12 15.0(4)
C13 P1 C7 C8 -25.1(5)
C6 P1 C7 C8 83.5(4)
Ag1 P1 C7 C8 -162.4(4)
C12 C7 C8 C9 0.4(8)
P1 C7 C8 C9 177.8(4)
C7 C8 C9 C10 0.2(8)
C8 C9 C10 C11 -1.0(9)
C9 C10 C11 C12 1.2(8)
C8 C7 C12 C11 -0.2(7)
P1 C7 C12 C11 -177.7(4)
C10 C11 C12 C7 -0.6(8)
C6 P1 C13 C14 -17.5(5)
C7 P1 C13 C14 92.0(5)
Ag1 P1 C13 C14 -136.4(4)
C6 P1 C13 C18 164.4(4)
C7 P1 C13 C18 -86.1(4)
Ag1 P1 C13 C18 45.6(5)
C18 C13 C14 C15 0.1(8)
P1 C13 C14 C15 -177.9(5)
C13 C14 C15 C16 1.3(9)
C14 C15 C16 C17 -2.3(10)
C15 C16 C17 C18 2.0(11)
C16 C17 C18 C13 -0.6(10)
C14 C13 C18 C17 -0.4(8)
P1 C13 C18 C17 177.7(5)
P1 Ag1 P2 C31 149.09(19)
P3 Ag1 P2 C31 27.5(2)
Cl1 Ag1 P2 C31 -86.83(19)
P1 Ag1 P2 C24 24.34(17)
P3 Ag1 P2 C24 -97.24(17)
Cl1 Ag1 P2 C24 148.42(17)
P1 Ag1 P2 C25 -92.88(18)
P3 Ag1 P2 C25 145.54(17)
Cl1 Ag1 P2 C25 31.20(18)
F1 Si1 C19 C20 -30.3(4)
C1 Si1 C19 C20 75.8(4)
C37 Si1 C19 C20 -135.2(4)
F1 Si1 C19 C24 143.7(5)
C1 Si1 C19 C24 -110.2(5)
C37 Si1 C19 C24 38.7(5)
C24 C19 C20 C21 -0.5(8)
Si1 C19 C20 C21 174.3(5)
C19 C20 C21 C22 -1.4(9)
C20 C21 C22 C23 1.9(9)
C21 C22 C23 C24 -0.4(9)
C22 C23 C24 C19 -1.5(8)
C22 C23 C24 P2 171.9(4)
C20 C19 C24 C23 1.9(7)
Si1 C19 C24 C23 -171.7(4)
C20 C19 C24 P2 -171.3(4)
Si1 C19 C24 P2 15.0(6)
C31 P2 C24 C23 90.4(4)
C25 P2 C24 C23 -16.7(5)
Ag1 P2 C24 C23 -138.3(4)
C31 P2 C24 C19 -96.4(4)
C25 P2 C24 C19 156.5(4)
Ag1 P2 C24 C19 34.9(4)
C31 P2 C25 C30 143.3(4)
C24 P2 C25 C30 -104.8(4)
Ag1 P2 C25 C30 15.0(4)
C31 P2 C25 C26 -32.7(5)
C24 P2 C25 C26 79.2(5)
Ag1 P2 C25 C26 -161.0(4)
C30 C25 C26 C27 0.4(8)
P2 C25 C26 C27 176.4(4)
C25 C26 C27 C28 -0.6(8)
C26 C27 C28 C29 0.3(8)
C27 C28 C29 C30 0.2(8)
C26 C25 C30 C29 0.2(8)
P2 C25 C30 C29 -176.0(4)
C28 C29 C30 C25 -0.5(8)
C24 P2 C31 C32 9.4(5)
C25 P2 C31 C32 119.6(4)
Ag1 P2 C31 C32 -116.5(4)
C24 P2 C31 C36 -174.4(4)
C25 P2 C31 C36 -64.2(4)
Ag1 P2 C31 C36 59.7(4)
C36 C31 C32 C33 -0.5(8)
P2 C31 C32 C33 175.6(4)
C31 C32 C33 C34 0.3(9)
C32 C33 C34 C35 0.8(9)
C33 C34 C35 C36 -1.6(9)
C34 C35 C36 C31 1.4(8)
C32 C31 C36 C35 -0.3(8)
P2 C31 C36 C35 -176.7(4)
P1 Ag1 P3 C43 144.33(18)
P2 Ag1 P3 C43 -93.74(18)
Cl1 Ag1 P3 C43 20.19(19)
P1 Ag1 P3 C49 19.2(2)
P2 Ag1 P3 C49 141.2(2)
Cl1 Ag1 P3 C49 -104.9(2)
P1 Ag1 P3 C42 -103.93(17)
P2 Ag1 P3 C42 18.00(17)
Cl1 Ag1 P3 C42 131.93(17)
F1 Si1 C37 C38 -31.6(4)
C1 Si1 C37 C38 -136.6(4)
C19 Si1 C37 C38 72.6(4)
F1 Si1 C37 C42 145.3(4)
C1 Si1 C37 C42 40.3(5)
C19 Si1 C37 C42 -110.4(4)
C42 C37 C38 C39 1.6(8)
Si1 C37 C38 C39 179.0(5)
C37 C38 C39 C40 -1.3(9)
C38 C39 C40 C41 0.1(10)
C39 C40 C41 C42 0.5(9)
C40 C41 C42 C37 -0.1(8)
C40 C41 C42 P3 178.6(5)
C38 C37 C42 C41 -1.0(7)
Si1 C37 C42 C41 -177.7(4)
C38 C37 C42 P3 -179.7(4)
Si1 C37 C42 P3 3.6(6)
C43 P3 C42 C41 -14.1(5)
C49 P3 C42 C41 91.9(4)
Ag1 P3 C42 C41 -131.4(4)
C43 P3 C42 C37 164.6(4)
C49 P3 C42 C37 -89.4(4)
Ag1 P3 C42 C37 47.3(4)
C49 P3 C43 C44 -7.2(5)
C42 P3 C43 C44 100.1(5)
Ag1 P3 C43 C44 -145.4(5)
C49 P3 C43 C48 174.8(4)
C42 P3 C43 C48 -78.0(5)
Ag1 P3 C43 C48 36.5(5)
C48 C43 C44 C45 0.5(9)
P3 C43 C44 C45 -177.5(5)
C43 C44 C45 C46 1.3(10)
C44 C45 C46 C47 -1.4(10)
C45 C46 C47 C48 -0.3(10)
C46 C47 C48 C43 2.1(10)
C44 C43 C48 C47 -2.2(9)
P3 C43 C48 C47 176.0(5)
C43 P3 C49 C50 90.5(5)
C42 P3 C49 C50 -16.1(5)
Ag1 P3 C49 C50 -140.7(4)
C43 P3 C49 C54 -82.3(4)
C42 P3 C49 C54 171.1(4)
Ag1 P3 C49 C54 46.5(5)
C54 C49 C50 C51 0.7(8)
P3 C49 C50 C51 -171.9(4)
C49 C50 C51 C52 2.2(9)
C50 C51 C52 C53 -3.7(9)
C51 C52 C53 C54 2.1(9)
C52 C53 C54 C49 0.9(8)
C50 C49 C54 C53 -2.3(8)
P3 C49 C54 C53 170.8(4)
